data_2213238
loop_
_publ_author_name
'\<Svorc, \<Lubom\'ir'
'Vr\'abel, Viktor'
'Ko\<z\'i\<sek, Jozef'
'Marchal\'in, \<Stefan'
'\<Z\'u\<ziov\'a, Jozef\'ina'

_publ_section_title
(10a<i>S</i>)-6-Methoxy-1,10a-dihydropyrrolo[1,2-<i>b</i>]isoquinoline-3,10(2<i>H</i>,5<i>H</i>)-dione
_journal_coeditor_code CI2358
_journal_issue 5
_journal_name_full 'Acta Crystallographica Section E'
_journal_page_first o2444
_journal_page_last o2444
_journal_paper_doi 10.1107/S1600536807017072
_journal_volume 63
_journal_year 2007
_chemical_formula_iupac 'C13 H13 N O3'
_chemical_formula_moiety 'C13 H13 N O3'
_chemical_formula_sum 'C13 H13 N O3'
_chemical_formula_weight 231.24
_chemical_name_systematic
;
(10aS)-6-Methoxy-1,10a-dihydropyrrolo[1,2-b]isoquinoline-3,10(2H,5H)-dione
;
_space_group_IT_number 19
_symmetry_cell_setting orthorhombic
_symmetry_space_group_name_Hall 'P 2ac 2ab'
_symmetry_space_group_name_H-M 'P 21 21 21'
_atom_sites_solution_hydrogens geom
_atom_sites_solution_primary direct
_atom_sites_solution_secondary difmap
_audit_creation_method SHELXL97
_cell_angle_alpha 90.00
_cell_angle_beta 90.00
_cell_angle_gamma 90.00
_cell_formula_units_Z 4
_cell_length_a 6.18060(10)
_cell_length_b 9.2755(2)
_cell_length_c 19.4579(4)
_cell_measurement_reflns_used 13309
_cell_measurement_temperature 298(2)
_cell_measurement_theta_max 26.3
_cell_measurement_theta_min 4.15
_cell_volume 1115.49(4)
_computing_cell_refinement 'CrysAlis RED (Oxford Diffraction, 2006)'
_computing_data_collection 'CrysAlis CCD (Oxford Diffraction, 2006)'
_computing_data_reduction 'CrysAlis RED'
_computing_molecular_graphics 'DIAMOND (Brandenburg, 2002)'
_computing_publication_material SHELXL97
_computing_structure_refinement 'SHELXL97 (Sheldrick, 1997)'
_computing_structure_solution 'SHELXS97 (Sheldrick, 1997)'
_diffrn_ambient_temperature 298(2)
_diffrn_detector_area_resol_mean 10.4340
_diffrn_measured_fraction_theta_full 0.995
_diffrn_measured_fraction_theta_max 0.995
_diffrn_measurement_device_type 'Oxford Gemini R CCD area-detector'
_diffrn_measurement_method '\w and \f'
_diffrn_radiation_monochromator graphite
_diffrn_radiation_source 'fine-focus sealed tube'
_diffrn_radiation_type MoK\a
_diffrn_radiation_wavelength 0.71073
_diffrn_reflns_av_R_equivalents 0.0172
_diffrn_reflns_av_sigmaI/netI 0.0064
_diffrn_reflns_limit_h_max 7
_diffrn_reflns_limit_h_min -7
_diffrn_reflns_limit_k_max 11
_diffrn_reflns_limit_k_min -9
_diffrn_reflns_limit_l_max 24
_diffrn_reflns_limit_l_min -24
_diffrn_reflns_number 20403
_diffrn_reflns_theta_full 26.37
_diffrn_reflns_theta_max 26.37
_diffrn_reflns_theta_min 4.10
_diffrn_standards_decay_% 0
_diffrn_standards_number 0
_exptl_absorpt_coefficient_mu 0.099
_exptl_absorpt_correction_T_max 0.9777
_exptl_absorpt_correction_T_min 0.9478
_exptl_absorpt_correction_type analytical
_exptl_absorpt_process_details '(Clark & Reid, 1995)'
_exptl_crystal_colour colourless
_exptl_crystal_density_diffrn 1.377
_exptl_crystal_density_method 'not measured'
_exptl_crystal_description block
_exptl_crystal_F_000 488
_exptl_crystal_size_max 0.5
_exptl_crystal_size_mid 0.3
_exptl_crystal_size_min 0.2
_refine_diff_density_max 0.121
_refine_diff_density_min -0.114
_refine_ls_extinction_coef 0.021(3)
_refine_ls_extinction_expression Fc^*^=kFc[1+0.001xFc^2^\l^3^/sin(2\q)]^-1/4^
_refine_ls_extinction_method 'SHELXL97 (Sheldrick, 1997)'
_refine_ls_goodness_of_fit_ref 1.051
_refine_ls_hydrogen_treatment constr
_refine_ls_matrix_type full
_refine_ls_number_parameters 156
_refine_ls_number_reflns 1340
_refine_ls_number_restraints 0
_refine_ls_restrained_S_all 1.051
_refine_ls_R_factor_all 0.0373
_refine_ls_R_factor_gt 0.0311
_refine_ls_shift/su_max 0.001
_refine_ls_shift/su_mean 0.000
_refine_ls_structure_factor_coef Fsqd
_refine_ls_weighting_details 'calc w = 1/[\s^2^(Fo^2^)+(0.0428P)^2^+0.1859P] where P=(Fo^2^+2Fc^2^)/3'
_refine_ls_weighting_scheme calc
_refine_ls_wR_factor_gt 0.0774
_refine_ls_wR_factor_ref 0.0866
_reflns_number_gt 1188
_reflns_number_total 1340
_reflns_threshold_expression I>2\s(I)
_cod_data_source_file ci2358.cif
_cod_data_source_block I
_cod_depositor_comments
;
The following automatic conversions were performed:
'_symmetry_cell_setting' value 'Orthorhombic' changed to 'orthorhombic'
according to '/home/saulius/struct/CIF-dictionaries/cif_core.dic'
dictionary named 'cif_core.dic' version 2.4.1 from 2010-06-29.

Automatic conversion script
Id: cif_fix_enum 1527 2010-12-29 10:47:43Z saulius 

The following automatic conversions were performed:

'_symmetry_cell_setting' value 'Orthorhombic' changed to
'orthorhombic' according to
/home/saulius/struct/CIF-dictionaries/cif_core.dic dictionary named
'cif_core.dic' version 2.4.1 from 2010-06-29.

Automatic conversion script
Id: cif_fix_values 1715 2011-07-08 13:25:40Z adriana 
;
_cod_database_code 2213238
_cod_database_fobs_code 2213238

loop_
_symmetry_equiv_pos_as_xyz
'x, y, z'
'-x+1/2, -y, z+1/2'
'x+1/2, -y+1/2, -z'
'-x, y+1/2, -z+1/2'

loop_
_atom_site_type_symbol
_atom_site_label
_atom_site_fract_x
_atom_site_fract_y
_atom_site_fract_z
_atom_site_U_iso_or_equiv
_atom_site_adp_type
_atom_site_calc_flag
_atom_site_refinement_flags
_atom_site_occupancy
C C1 0.1338(3) 0.9055(2) 0.86422(11) 0.0599(6) Uani d . 1
H H1A 0.1529 0.9140 0.8149 0.072 Uiso calc R 1
H H1B -0.0130 0.9332 0.8760 0.072 Uiso calc R 1
C C2 0.2964(4) 0.9972(2) 0.90225(12) 0.0600(5) Uani d . 1
H H2A 0.3516 1.0731 0.8727 0.072 Uiso calc R 1
H H2B 0.2308 1.0409 0.9425 0.072 Uiso calc R 1
C C3 0.4738(3) 0.8963(2) 0.92269(10) 0.0501(5) Uani d . 1
C C5 0.5222(3) 0.6327(2) 0.93118(10) 0.0517(5) Uani d . 1
H H5A 0.4716 0.5969 0.9752 0.062 Uiso calc R 1
H H5B 0.6746 0.6558 0.9357 0.062 Uiso calc R 1
C C6 0.6387(3) 0.4031(2) 0.87544(10) 0.0520(5) Uani d . 1
C C7 0.6177(4) 0.2969(2) 0.82579(11) 0.0647(6) Uani d . 1
H H7 0.7170 0.2217 0.8237 0.078 Uiso calc R 1
C C8 0.4488(5) 0.3033(3) 0.77955(11) 0.0700(7) Uani d . 1
H H8 0.4342 0.2313 0.7466 0.084 Uiso calc R 1
C C9 0.3036(4) 0.4131(2) 0.78132(10) 0.0631(6) Uani d . 1
H H9 0.1907 0.4159 0.7498 0.076 Uiso calc R 1
C C10 0.1595(3) 0.6372(2) 0.83345(10) 0.0547(5) Uani d . 1
C C11 0.4937(3) 0.5179(2) 0.87746(9) 0.0450(4) Uani d . 1
C C12 0.3240(3) 0.5219(2) 0.83063(9) 0.0486(4) Uani d . 1
C C13 0.1826(3) 0.7511(2) 0.88860(10) 0.0492(5) Uani d . 1
H H13 0.0872 0.7272 0.9272 0.059 Uiso calc R 1
C C14 0.9445(4) 0.2899(3) 0.92832(15) 0.0789(7) Uani d . 1
H H14A 1.0217 0.2821 0.8857 0.118 Uiso calc R 1
H H14B 0.8668 0.2021 0.9368 0.118 Uiso calc R 1
H H14C 1.0451 0.3067 0.9650 0.118 Uiso calc R 1
N N4 0.4035(3) 0.76077(17) 0.91305(8) 0.0475(4) Uani d . 1
O O1 0.7955(3) 0.40722(15) 0.92447(8) 0.0673(4) Uani d . 1
O O2 0.0057(3) 0.6414(2) 0.79442(9) 0.0842(6) Uani d . 1
O O3 0.6514(2) 0.92868(17) 0.94671(9) 0.0706(5) Uani d . 1

loop_
_atom_site_aniso_label
_atom_site_aniso_U_11
_atom_site_aniso_U_22
_atom_site_aniso_U_33
_atom_site_aniso_U_12
_atom_site_aniso_U_13
_atom_site_aniso_U_23
C1 0.0507(11) 0.0656(13) 0.0635(11) 0.0183(11) -0.0045(10) 0.0036(10)
C2 0.0583(12) 0.0506(10) 0.0710(12) 0.0064(10) 0.0026(11) 0.0103(10)
C3 0.0451(10) 0.0492(10) 0.0561(10) 0.0004(9) 0.0030(9) -0.0012(8)
C5 0.0499(11) 0.0500(10) 0.0553(10) 0.0111(9) -0.0132(9) -0.0048(8)
C6 0.0557(11) 0.0477(10) 0.0527(9) 0.0046(10) 0.0047(9) 0.0021(8)
C7 0.0797(15) 0.0491(11) 0.0653(12) 0.0053(12) 0.0153(13) -0.0075(10)
C8 0.0928(18) 0.0597(13) 0.0574(11) -0.0107(14) 0.0065(13) -0.0164(10)
C9 0.0737(14) 0.0660(13) 0.0496(10) -0.0143(13) -0.0063(11) -0.0057(10)
C10 0.0480(10) 0.0632(11) 0.0528(10) -0.0051(10) -0.0089(9) 0.0056(9)
C11 0.0480(10) 0.0425(9) 0.0444(8) -0.0029(9) 0.0014(8) 0.0014(7)
C12 0.0524(10) 0.0485(9) 0.0450(9) -0.0079(9) -0.0022(9) 0.0034(8)
C13 0.0364(9) 0.0594(11) 0.0517(10) 0.0041(9) -0.0029(8) 0.0031(9)
C14 0.0712(15) 0.0642(14) 0.1013(17) 0.0284(13) 0.0037(15) 0.0095(13)
N4 0.0400(8) 0.0454(8) 0.0571(8) 0.0054(7) -0.0098(7) -0.0033(7)
O1 0.0679(9) 0.0569(8) 0.0769(9) 0.0250(8) -0.0132(8) -0.0062(8)
O2 0.0711(11) 0.0890(12) 0.0924(11) 0.0036(10) -0.0415(10) -0.0081(10)
O3 0.0513(8) 0.0622(9) 0.0984(12) -0.0056(8) -0.0119(8) -0.0093(9)

loop_
_atom_type_symbol
_atom_type_description
_atom_type_scat_dispersion_real
_atom_type_scat_dispersion_imag
_atom_type_scat_source
C C 0.0033 0.0000 'International Tables Vol C Tables 4.2.6.8 and 6.1.1.4'
H H 0.0000 0.0000 'International Tables Vol C Tables 4.2.6.8 and 6.1.1.4'
N N 0.0061 0.0000 'International Tables Vol C Tables 4.2.6.8 and 6.1.1.4'
O O 0.0106 0.0000 'International Tables Vol C Tables 4.2.6.8 and 6.1.1.4'

loop_
_geom_angle_atom_site_label_1
_geom_angle_atom_site_label_2
_geom_angle_atom_site_label_3
_geom_angle
C2 C1 C13 104.08(16)
C2 C1 H1A 110.9
C13 C1 H1A 110.9
C2 C1 H1B 110.9
C13 C1 H1B 110.9
H1A C1 H1B 109.0
C3 C2 C1 105.39(17)
C3 C2 H2A 110.7
C1 C2 H2A 110.7
C3 C2 H2B 110.7
C1 C2 H2B 110.7
H2A C2 H2B 108.8
O3 C3 N4 124.73(19)
O3 C3 C2 127.1(2)
N4 C3 C2 108.15(17)
N4 C5 C11 110.74(14)
N4 C5 H5A 109.5
C11 C5 H5A 109.5
N4 C5 H5B 109.5
C11 C5 H5B 109.5
H5A C5 H5B 108.1
O1 C6 C7 125.15(19)
O1 C6 C11 114.64(16)
C7 C6 C11 120.2(2)
C8 C7 C6 119.7(2)
C8 C7 H7 120.2
C6 C7 H7 120.2
C9 C8 C7 121.1(2)
C9 C8 H8 119.5
C7 C8 H8 119.5
C8 C9 C12 119.9(2)
C8 C9 H9 120.0
C12 C9 H9 120.0
O2 C10 C12 122.5(2)
O2 C10 C13 119.6(2)
C12 C10 C13 117.86(16)
C12 C11 C6 119.16(17)
C12 C11 C5 121.76(16)
C6 C11 C5 119.07(16)
C11 C12 C9 119.9(2)
C11 C12 C10 120.94(16)
C9 C12 C10 119.10(19)
N4 C13 C10 111.43(16)
N4 C13 C1 103.18(17)
C10 C13 C1 114.39(16)
N4 C13 H13 109.2
C10 C13 H13 109.2
C1 C13 H13 109.2
O1 C14 H14A 109.5
O1 C14 H14B 109.5
H14A C14 H14B 109.5
O1 C14 H14C 109.5
H14A C14 H14C 109.5
H14B C14 H14C 109.5
C3 N4 C5 124.97(16)
C3 N4 C13 114.13(16)
C5 N4 C13 120.61(16)
C6 O1 C14 118.34(18)

loop_
_geom_bond_atom_site_label_1
_geom_bond_atom_site_label_2
_geom_bond_distance
C1 C2 1.510(3)
C1 C13 1.539(3)
C1 H1A 0.97
C1 H1B 0.97
C2 C3 1.496(3)
C2 H2A 0.97
C2 H2B 0.97
C3 O3 1.230(2)
C3 N4 1.344(3)
C5 N4 1.441(2)
C5 C11 1.502(2)
C5 H5A 0.97
C5 H5B 0.97
C6 O1 1.361(2)
C6 C7 1.386(3)
C6 C11 1.393(3)
C7 C8 1.379(3)
C7 H7 0.93
C8 C9 1.358(3)
C8 H8 0.93
C9 C12 1.398(3)
C9 H9 0.93
C10 O2 1.217(2)
C10 C12 1.477(3)
C10 C13 1.512(3)
C11 C12 1.390(3)
C13 N4 1.449(3)
C13 H13 0.98
C14 O1 1.427(3)
C14 H14A 0.96
C14 H14B 0.96
C14 H14C 0.96

loop_
_geom_torsion_atom_site_label_1
_geom_torsion_atom_site_label_2
_geom_torsion_atom_site_label_3
_geom_torsion_atom_site_label_4
_geom_torsion
C13 C1 C2 C3 21.1(2)
C1 C2 C3 O3 169.8(2)
C1 C2 C3 N4 -12.8(2)
O1 C6 C7 C8 178.8(2)
C11 C6 C7 C8 -1.8(3)
C6 C7 C8 C9 0.8(3)
C7 C8 C9 C12 0.0(3)
O1 C6 C11 C12 -178.38(17)
C7 C6 C11 C12 2.2(3)
O1 C6 C11 C5 0.4(3)
C7 C6 C11 C5 -179.08(19)
N4 C5 C11 C12 -18.7(3)
N4 C5 C11 C6 162.57(16)
C6 C11 C12 C9 -1.5(3)
C5 C11 C12 C9 179.83(19)
C6 C11 C12 C10 176.51(17)
C5 C11 C12 C10 -2.2(3)
C8 C9 C12 C11 0.4(3)
C8 C9 C12 C10 -177.60(19)
O2 C10 C12 C11 -177.9(2)
C13 C10 C12 C11 0.4(3)
O2 C10 C12 C9 0.1(3)
C13 C10 C12 C9 178.36(18)
O2 C10 C13 N4 -159.6(2)
C12 C10 C13 N4 22.1(2)
O2 C10 C13 C1 -43.0(3)
C12 C10 C13 C1 138.68(18)
C2 C1 C13 N4 -21.6(2)
C2 C1 C13 C10 -142.78(17)
O3 C3 N4 C5 1.9(3)
C2 C3 N4 C5 -175.59(18)
O3 C3 N4 C13 175.80(19)
C2 C3 N4 C13 -1.7(2)
C11 C5 N4 C3 -140.97(19)
C11 C5 N4 C13 45.5(2)
C10 C13 N4 C3 138.26(18)
C1 C13 N4 C3 15.1(2)
C10 C13 N4 C5 -47.6(2)
C1 C13 N4 C5 -170.79(17)
C7 C6 O1 C14 -3.7(3)
C11 C6 O1 C14 176.89(18)

loop_
_cod_related_entry_id
_cod_related_entry_database
_cod_related_entry_code
1 ChemSpider 21185225
